data_8102405
loop_
_publ_author_name
'Hitoshi Shirase'
'Keiko Miyamoto'
'Ernst Horn'
'Yutaka Fukuda'

_publ_section_title
;
 Crystal structure of
 bis[N-{dimethylamino)ethyl}-N,N',N'-trimethyl-1,2-ethanediamine-N,N',N''][\m-{ethanedioato-O,O''':O',O''}]dicopper
 diperchlorate, [Cu(C9H23N3)(C2O4)0.5]2(ClO4)2
;
_journal_issue 1
_journal_name_full 'Zeitschrift f\"ur Kristallographie - New Crystal Structures'
_journal_page_first 129
_journal_volume 224
_journal_year 2009
_chemical_formula_sum 'C10 H23 Cl Cu N3 O6'
_chemical_formula_weight 380.31
_chemical_name_systematic
;
Bis[N-{dimethylamino)ethyl}-N,N',N' - trimethy-1,2-ethanediamine-N, N', N"]
[\m-{ethanedioato(2-)-O, O"' :O',  O"}] dicopper diperchlorate
;
_space_group_IT_number 14
_symmetry_cell_setting monoclinic
_symmetry_space_group_name_Hall '-P 2ybc'
_symmetry_space_group_name_H-M 'P 1 21/c 1'
_audit_creation_method SHELXL-97
_cell_angle_alpha 90
_cell_angle_beta 90.260(1)
_cell_angle_gamma 90
_cell_formula_units_Z 4
_cell_length_a 6.6260(5)
_cell_length_b 22.576(2)
_cell_length_c 10.7891(8)
_cell_measurement_reflns_used 3741
_cell_measurement_temperature 273.2
_cell_measurement_theta_max 56.04
_cell_measurement_theta_min 5.22
_cell_volume 1613.9(2)
_computing_molecular_graphics 'ORTEP-II (Johnson, 1976)'
_computing_publication_material SHELXTL
_computing_structure_refinement 'SHELXL-97 (Sheldrick, 1997)'
_computing_structure_solution 'SHELXS-97 (Sheldrick, 1990)'
_diffrn_ambient_temperature 273(2)
_diffrn_measured_fraction_theta_full 0.933
_diffrn_measured_fraction_theta_max 0.933
_diffrn_measurement_device_type 'Bruker SMART APEX CCD'
_diffrn_measurement_method '\w/\j scans'
_diffrn_radiation_monochromator graphite
_diffrn_radiation_source 'fine-focus sealed tube'
_diffrn_radiation_type MoK\a
_diffrn_radiation_wavelength 0.71073
_diffrn_reflns_av_R_equivalents 0.0298
_diffrn_reflns_av_sigmaI/netI 0.0322
_diffrn_reflns_limit_h_max 8
_diffrn_reflns_limit_h_min -4
_diffrn_reflns_limit_k_max 29
_diffrn_reflns_limit_k_min -29
_diffrn_reflns_limit_l_max 14
_diffrn_reflns_limit_l_min -14
_diffrn_reflns_number 11779
_diffrn_reflns_theta_full 28.41
_diffrn_reflns_theta_max 28.41
_diffrn_reflns_theta_min 1.80
_exptl_absorpt_coefficient_mu 1.547
_exptl_absorpt_correction_type multi-scan
_exptl_absorpt_process_details 'SADABS (Siemans, 2005).'
_exptl_crystal_colour blue
_exptl_crystal_density_diffrn 1.565
_exptl_crystal_density_method 'not measured'
_exptl_crystal_description block
_exptl_crystal_size_max 0.200
_exptl_crystal_size_mid 0.140
_exptl_crystal_size_min 0.090
_refine_diff_density_max 0.784
_refine_diff_density_min -0.810
_refine_diff_density_rms 0.099
_refine_ls_abs_structure_Flack 0.00000
_refine_ls_extinction_method none
_refine_ls_goodness_of_fit_ref 1.248
_refine_ls_hydrogen_treatment calculated
_refine_ls_number_parameters 187
_refine_ls_number_reflns 2456
_refine_ls_restrained_S_all 1.248
_refine_ls_R_factor_gt 0.0579
_refine_ls_shift/su_max 0.6378
_refine_ls_structure_factor_coef F
_refine_ls_weighting_scheme unit
_refine_ls_wR_factor_ref 0.0596
_reflns_number_gt 3475
_reflns_number_total 3781
_reflns_threshold_expression >2sigma(I)
_cod_data_source_file 1267-2505.cff
_cod_data_source_block global
_cod_depositor_comments
;
 Removing duplicate rows from the ATOM_TYPE loop.

 Antanas Vaitkus,
 2018-08-07

The following automatic conversions were performed:
'_symmetry_cell_setting' value 'Monoclinic' changed to 'monoclinic'
according to '/home/saulius/struct/CIF-dictionaries/cif_core.dic'
dictionary named 'cif_core.dic' version 2.4.1 from
2010-06-29.

'_exptl_absorpt_correction_type' value 'MULTI-SCAN' changed
to 'multi-scan' according to
'/home/saulius/struct/CIF-dictionaries/cif_core.dic' dictionary named
'cif_core.dic' version 2.4.1 from 2010-06-29.

Automatic conversion script
Id: cif_fix_enum 1555 2011-01-17 13:19:09Z saulius 
;
_cod_original_sg_symbol_H-M P2(1)/c
_cod_original_formula_sum 'C10 H23 Cl Cu N3 O6 '
_cod_database_code 8102405

loop_
_symmetry_equiv_pos_as_xyz
'x, y, z'
'-x, y+1/2, -z+1/2'
'-x, -y, -z'
'x, -y-1/2, z-1/2'

loop_
_atom_site_label
_atom_site_type_symbol
_atom_site_fract_x
_atom_site_fract_y
_atom_site_fract_z
_atom_site_U_iso_or_equiv
_atom_site_adp_type
_atom_site_occupancy
_atom_site_symmetry_multiplicity
_atom_site_calc_flag
_atom_site_refinement_flags
_atom_site_disorder_assembly
_atom_site_disorder_group
Cu1 Cu 0.20772(8) 0.58536(2) 0.37897(5) 0.02888(17) Uani 1 1 d . . .
Cl1 Cl 0.2639(2) 0.32653(6) 0.07276(13) 0.0553(4) Uani 1 1 d . . .
O2 O 0.2572(4) 0.51275(13) 0.4767(3) 0.0336(7) Uani 1 1 d . . .
O1 O -0.1049(5) 0.55862(13) 0.4171(3) 0.0367(7) Uani 1 1 d . . .
N2 N 0.1794(7) 0.65974(17) 0.2788(4) 0.0416(9) Uani 1 1 d . . .
N1 N 0.2895(6) 0.63918(17) 0.5234(4) 0.0371(8) Uani 1 1 d . . .
N3 N 0.2648(7) 0.54352(17) 0.2132(4) 0.0409(9) Uani 1 1 d . . .
C7 C 0.2109(11) 0.5864(2) 0.1147(5) 0.0547(14) Uani 1 1 d . . .
H7A H 0.0672 0.5843 0.0976 0.066 Uiso 1 1 calc R . .
H7B H 0.2824 0.5767 0.0392 0.066 Uiso 1 1 calc R . .
C2 C 0.2895(10) 0.7066(2) 0.3460(6) 0.0558(14) Uani 1 1 d . . .
H2A H 0.2441 0.7452 0.3179 0.067 Uiso 1 1 calc R . .
H2B H 0.4329 0.7034 0.3296 0.067 Uiso 1 1 calc R . .
C6 C 0.2662(10) 0.6482(2) 0.1559(5) 0.0557(14) Uani 1 1 d . . .
H6A H 0.4118 0.6522 0.1596 0.067 Uiso 1 1 calc R . .
H6B H 0.2147 0.6768 0.0966 0.067 Uiso 1 1 calc R . .
C1 C 0.2520(9) 0.7004(2) 0.4828(5) 0.0516(13) Uani 1 1 d . . .
H1A H 0.3400 0.7271 0.5281 0.062 Uiso 1 1 calc R . .
H1B H 0.1135 0.7112 0.5008 0.062 Uiso 1 1 calc R . .
C3 C -0.0380(9) 0.6760(2) 0.2676(6) 0.0555(14) Uani 1 1 d . . .
H3A H -0.0926 0.6827 0.3487 0.083 Uiso 1 1 calc R . .
H3B H -0.1103 0.6443 0.2280 0.083 Uiso 1 1 calc R . .
H3C H -0.0510 0.7114 0.2190 0.083 Uiso 1 1 calc R . .
C5 C 0.5108(8) 0.6293(3) 0.5400(6) 0.0557(14) Uani 1 1 d . . .
H5A H 0.5796 0.6393 0.4647 0.084 Uiso 1 1 calc R . .
H5B H 0.5350 0.5884 0.5596 0.084 Uiso 1 1 calc R . .
H5C H 0.5601 0.6538 0.6063 0.084 Uiso 1 1 calc R . .
C4 C 0.1872(11) 0.6274(3) 0.6414(5) 0.0611(16) Uani 1 1 d . . .
H4A H 0.2492 0.6504 0.7059 0.092 Uiso 1 1 calc R . .
H4B H 0.1983 0.5861 0.6611 0.092 Uiso 1 1 calc R . .
H4C H 0.0474 0.6380 0.6342 0.092 Uiso 1 1 calc R . .
C10 C -0.1043(6) 0.51365(17) 0.4824(4) 0.0282(8) Uani 1 1 d . . .
O3 O 0.2916(10) 0.3759(2) -0.0083(6) 0.1005(18) Uani 1 1 d . . .
O6 O 0.2771(11) 0.2733(2) 0.0048(6) 0.107(2) Uani 1 1 d . . .
C8 C 0.1458(12) 0.4881(3) 0.1924(6) 0.0686(18) Uani 1 1 d . . .
H8A H 0.0047 0.4964 0.2022 0.103 Uiso 1 1 calc R . .
H8B H 0.1866 0.4587 0.2515 0.103 Uiso 1 1 calc R . .
H8C H 0.1697 0.4737 0.1100 0.103 Uiso 1 1 calc R . .
C9 C 0.4808(10) 0.5291(3) 0.2135(6) 0.0644(17) Uani 1 1 d . . .
H9A H 0.5135 0.5077 0.1394 0.097 Uiso 1 1 calc R . .
H9B H 0.5120 0.5052 0.2846 0.097 Uiso 1 1 calc R . .
H9C H 0.5581 0.5650 0.2168 0.097 Uiso 1 1 calc R . .
O5 O 0.0666(13) 0.3332(4) 0.1128(9) 0.162(4) Uani 1 1 d . . .
O4 O 0.396(2) 0.3258(5) 0.1622(11) 0.260(8) Uani 1 1 d . . .

loop_
_atom_site_aniso_label
_atom_site_aniso_U_11
_atom_site_aniso_U_22
_atom_site_aniso_U_33
_atom_site_aniso_U_23
_atom_site_aniso_U_13
_atom_site_aniso_U_12
Cu1 0.0311(3) 0.0223(3) 0.0332(3) 0.00272(19) 0.0034(2) -0.0013(2)
Cl1 0.0617(9) 0.0549(8) 0.0495(7) -0.0022(6) 0.0039(6) 0.0093(6)
O2 0.0275(15) 0.0293(14) 0.0442(17) 0.0082(13) 0.0016(13) -0.0006(12)
O1 0.0302(16) 0.0319(15) 0.0480(18) 0.0128(13) 0.0005(13) 0.0006(12)
N2 0.047(2) 0.0282(18) 0.050(2) 0.0095(17) 0.0028(19) -0.0012(17)
N1 0.034(2) 0.0343(19) 0.043(2) -0.0080(16) 0.0016(16) 0.0003(16)
N3 0.051(3) 0.036(2) 0.035(2) -0.0013(16) 0.0050(18) 0.0010(18)
C7 0.072(4) 0.056(3) 0.036(3) 0.006(2) 0.005(3) 0.010(3)
C2 0.064(4) 0.026(2) 0.077(4) 0.009(2) -0.001(3) -0.008(2)
C6 0.077(4) 0.044(3) 0.046(3) 0.016(2) 0.014(3) 0.003(3)
C1 0.055(3) 0.030(2) 0.070(4) -0.013(2) -0.008(3) 0.000(2)
C3 0.055(3) 0.047(3) 0.064(3) 0.014(3) -0.003(3) 0.010(3)
C5 0.044(3) 0.054(3) 0.069(4) -0.011(3) -0.015(3) 0.000(2)
C4 0.074(4) 0.062(4) 0.048(3) -0.017(3) 0.016(3) -0.011(3)
C10 0.028(2) 0.0249(18) 0.032(2) -0.0021(16) 0.0016(16) 0.0001(16)
O3 0.127(5) 0.073(3) 0.102(4) 0.009(3) 0.032(4) -0.015(3)
O6 0.152(6) 0.067(3) 0.102(4) -0.021(3) -0.009(4) 0.027(4)
C8 0.103(6) 0.049(3) 0.054(3) -0.016(3) 0.006(3) -0.012(3)
C9 0.061(4) 0.074(4) 0.058(3) 0.006(3) 0.016(3) 0.024(3)
O5 0.139(7) 0.130(6) 0.216(9) 0.032(6) 0.111(7) 0.027(5)
O4 0.349(17) 0.207(10) 0.223(11) -0.085(9) -0.224(12) 0.100(10)

loop_
_atom_type_symbol
_atom_type_description
_atom_type_scat_dispersion_real
_atom_type_scat_dispersion_imag
_atom_type_scat_source
C C 0.0033 0.0016 'International Tables Vol C Tables 4.2.6.8 and 6.1.1.4'
H H 0.0000 0.0000 'International Tables Vol C Tables 4.2.6.8 and 6.1.1.4'
N N 0.0061 0.0033 'International Tables Vol C Tables 4.2.6.8 and 6.1.1.4'
O O 0.0106 0.0060 'International Tables Vol C Tables 4.2.6.8 and 6.1.1.4'
Cl Cl 0.1484 0.1585 'International Tables Vol C Tables 4.2.6.8 and 6.1.1.4'
Cu Cu 0.3201 1.2651 'International Tables Vol C Tables 4.2.6.8 and 6.1.1.4'

loop_
_geom_angle_atom_site_label_1
_geom_angle_atom_site_label_2
_geom_angle_atom_site_label_3
_geom_angle
_geom_angle_site_symmetry_1
_geom_angle_site_symmetry_3
_geom_angle_publ_flag
O2 Cu1 N2 175.82(15) . . ?
O2 Cu1 N1 92.49(15) . . ?
N2 Cu1 N1 86.39(17) . . ?
O2 Cu1 N3 93.00(14) . . ?
N2 Cu1 N3 86.17(16) . . ?
N1 Cu1 N3 152.19(17) . . ?
O2 Cu1 O1 80.01(12) . . ?
N2 Cu1 O1 104.18(15) . . ?
N1 Cu1 O1 105.47(14) . . ?
N3 Cu1 O1 102.33(15) . . ?
O4 Cl1 O5 113.7(9) . . ?
O4 Cl1 O6 109.4(5) . . ?
O5 Cl1 O6 108.3(5) . . ?
O4 Cl1 O3 112.1(7) . . ?
O5 Cl1 O3 103.3(4) . . ?
O6 Cl1 O3 109.8(4) . . ?
C10 O2 Cu1 116.6(3) 3_566 . ?
C10 O1 Cu1 109.4(3) . . ?
C6 N2 C2 112.1(4) . . ?
C6 N2 C3 110.6(4) . . ?
C2 N2 C3 109.8(4) . . ?
C6 N2 Cu1 107.5(3) . . ?
C2 N2 Cu1 106.9(3) . . ?
C3 N2 Cu1 109.7(3) . . ?
C1 N1 C4 110.5(4) . . ?
C1 N1 C5 109.9(4) . . ?
C4 N1 C5 109.0(5) . . ?
C1 N1 Cu1 106.7(3) . . ?
C4 N1 Cu1 115.5(3) . . ?
C5 N1 Cu1 105.0(3) . . ?
C9 N3 C7 112.3(5) . . ?
C9 N3 C8 109.2(5) . . ?
C7 N3 C8 108.3(5) . . ?
C9 N3 Cu1 106.4(3) . . ?
C7 N3 Cu1 106.2(3) . . ?
C8 N3 Cu1 114.6(3) . . ?
N3 C7 C6 109.6(4) . . ?
N2 C2 C1 109.4(4) . . ?
N2 C6 C7 109.5(4) . . ?
N1 C1 C2 110.6(4) . . ?
O1 C10 O2 126.1(4) . 3_566 ?
O1 C10 C10 117.6(4) . 3_566 ?
O2 C10 C10 116.3(4) 3_566 3_566 ?

loop_
_geom_bond_atom_site_label_1
_geom_bond_atom_site_label_2
_geom_bond_distance
_geom_bond_site_symmetry_2
_geom_bond_publ_flag
Cu1 O2 1.976(3) . ?
Cu1 N2 2.005(4) . ?
Cu1 N1 2.047(4) . ?
Cu1 N3 2.059(4) . ?
Cu1 O1 2.198(3) . ?
Cl1 O4 1.300(8) . ?
Cl1 O5 1.387(7) . ?
Cl1 O6 1.410(5) . ?
Cl1 O3 1.429(5) . ?
O2 C10 1.257(5) 3_566 ?
O1 C10 1.236(5) . ?
N2 C6 1.471(7) . ?
N2 C2 1.474(7) . ?
N2 C3 1.491(7) . ?
N1 C1 1.471(6) . ?
N1 C4 1.469(7) . ?
N1 C5 1.494(7) . ?
N3 C9 1.468(7) . ?
N3 C7 1.480(6) . ?
N3 C8 1.494(7) . ?
C7 C6 1.509(8) . ?
C2 C1 1.504(8) . ?
C10 O2 1.257(5) 3_566 ?
C10 C10 1.559(8) 3_566 ?
